data_2204264
loop_
_publ_author_name
'Thomas C. Lewis'
'Derek A. Tocher'

_publ_section_title
;
 5,5-Dihydroxybarbituric acid monohydrate (alloxan dihydrate)
;
_journal_issue 10
_journal_name_full 'Acta Crystallographica Section E'
_journal_page_first o1689
_journal_page_last o1690
_journal_paper_doi 10.1107/S1600536804021555
_journal_volume 60
_journal_year 2004
_chemical_formula_iupac 'C4 H4 N2 O5, H2 O1'
_chemical_formula_moiety 'C4 H4 N2 O5, H2 O1'
_chemical_formula_sum 'C4 H6 N2 O6'
_chemical_formula_weight 178.11
_chemical_name_systematic
;
5,5-dihydroxybarbituric acid monohydrate
;
_space_group_IT_number 2
_symmetry_cell_setting triclinic
_symmetry_space_group_name_Hall '-P 1'
_symmetry_space_group_name_H-M 'P -1'
_atom_sites_solution_hydrogens geom
_atom_sites_solution_primary direct
_atom_sites_solution_secondary difmap
_cell_angle_alpha 105.401(3)
_cell_angle_beta 93.134(3)
_cell_angle_gamma 115.089(2)
_cell_formula_units_Z 2
_cell_length_a 6.6730(11)
_cell_length_b 7.5834(13)
_cell_length_c 7.6157(13)
_cell_measurement_reflns_used 712
_cell_measurement_temperature 150(2)
_cell_measurement_theta_max 25.02
_cell_measurement_theta_min 2.83
_cell_volume 330.26(10)
_computing_cell_refinement SAINT
_computing_data_collection 'SMART (Bruker, 2000)'
_computing_data_reduction 'SAINT (Bruker, 2000)'
_computing_molecular_graphics 'SHELXTL (Bruker, 2000)'
_computing_publication_material SHELXL97
_computing_structure_refinement 'SHELXL97 (Sheldrick, 1997)'
_computing_structure_solution 'SHELXS97 (Sheldrick, 1990)'
_diffrn_ambient_temperature 150(2)
_diffrn_measured_fraction_theta_full 0.995
_diffrn_measured_fraction_theta_max 0.942
_diffrn_measurement_device_type 'Bruker SMART APEX'
_diffrn_measurement_method '\w rotation scans with narrow frames'
_diffrn_radiation_monochromator graphite
_diffrn_radiation_source 'fine-focus sealed tube'
_diffrn_radiation_type MoK\a
_diffrn_radiation_wavelength 0.71073
_diffrn_reflns_av_R_equivalents 0.0208
_diffrn_reflns_av_sigmaI/netI 0.0381
_diffrn_reflns_limit_h_max 8
_diffrn_reflns_limit_h_min -8
_diffrn_reflns_limit_k_max 9
_diffrn_reflns_limit_k_min -9
_diffrn_reflns_limit_l_max 10
_diffrn_reflns_limit_l_min -10
_diffrn_reflns_number 2972
_diffrn_reflns_theta_full 26.00
_diffrn_reflns_theta_max 28.28
_diffrn_reflns_theta_min 2.83
_diffrn_standards_decay_% 0
_diffrn_standards_interval_count 0
_diffrn_standards_interval_time 0
_diffrn_standards_number 0
_exptl_absorpt_coefficient_mu 0.172
_exptl_absorpt_correction_T_max 0.9881
_exptl_absorpt_correction_T_min 0.9615
_exptl_absorpt_correction_type multi-scan
_exptl_absorpt_process_details '(SADABS; Sheldrick, 1996)'
_exptl_crystal_colour Colourless
_exptl_crystal_density_diffrn 1.791
_exptl_crystal_density_method 'not measured'
_exptl_crystal_description Plate
_exptl_crystal_F_000 184
_exptl_crystal_size_max 0.23
_exptl_crystal_size_mid 0.11
_exptl_crystal_size_min 0.07
_refine_diff_density_max 0.343
_refine_diff_density_min -0.236
_refine_ls_extinction_method none
_refine_ls_goodness_of_fit_ref 1.072
_refine_ls_hydrogen_treatment refall
_refine_ls_matrix_type full
_refine_ls_number_parameters 133
_refine_ls_number_reflns 1536
_refine_ls_number_restraints 0
_refine_ls_restrained_S_all 1.072
_refine_ls_R_factor_all 0.0545
_refine_ls_R_factor_gt 0.0427
_refine_ls_shift/su_max 0.000
_refine_ls_shift/su_mean 0.000
_refine_ls_structure_factor_coef Fsqd
_refine_ls_weighting_details 'calc w = 1/[\s^2^(Fo^2^)+(0.0502P)^2^+0.0119P] where P = (Fo^2^+2Fc^2^)/3'
_refine_ls_weighting_scheme calc
_refine_ls_wR_factor_gt 0.0960
_refine_ls_wR_factor_ref 0.1021
_reflns_number_gt 1274
_reflns_number_total 1536
_reflns_threshold_expression I>2\s(I)
_cod_data_source_file bt6506.cif
_cod_data_source_block I
_cod_database_code 2204264
_cod_database_fobs_code 2204264

loop_
_symmetry_equiv_pos_as_xyz
'x, y, z'
'-x, -y, -z'

loop_
_atom_site_label
_atom_site_fract_x
_atom_site_fract_y
_atom_site_fract_z
_atom_site_U_iso_or_equiv
_atom_site_adp_type
_atom_site_calc_flag
_atom_site_occupancy
_atom_site_type_symbol
O2 0.2526(2) 0.32902(18) 0.90727(17) 0.0200(3) Uani d 1 O
O4 0.6356(2) 0.34785(19) 0.43384(16) 0.0214(3) Uani d 1 O
O6 0.7119(2) 0.02976(19) 0.86645(17) 0.0207(3) Uani d 1 O
O7 0.9445(2) 0.42247(18) 0.76705(17) 0.0194(3) Uani d 1 O
O8 0.7906(2) 0.09757(19) 0.54162(17) 0.0204(3) Uani d 1 O
O1W 0.0411(3) 0.1981(2) 0.2940(2) 0.0339(4) Uani d 1 O
N1 0.4853(2) 0.1829(2) 0.8839(2) 0.0160(3) Uani d 1 N
N3 0.4626(2) 0.3615(2) 0.6818(2) 0.0171(3) Uani d 1 N
C2 0.3919(3) 0.2946(2) 0.8279(2) 0.0156(4) Uani d 1 C
C4 0.6073(3) 0.3162(2) 0.5801(2) 0.0160(4) Uani d 1 C
C5 0.7514(3) 0.2387(2) 0.6700(2) 0.0155(4) Uani d 1 C
C6 0.6456(3) 0.1366(2) 0.8121(2) 0.0154(3) Uani d 1 C
H1 0.421(4) 0.128(3) 0.969(3) 0.033(6) Uiso d 1 H
H3 0.398(4) 0.416(3) 0.641(3) 0.035(6) Uiso d 1 H
H7 1.035(4) 0.383(4) 0.813(3) 0.046(7) Uiso d 1 H
H8 0.859(4) 0.149(3) 0.472(3) 0.034(6) Uiso d 1 H
H1W 0.107(5) 0.117(4) 0.244(4) 0.059(8) Uiso d 1 H
H2W 0.030(5) 0.268(4) 0.232(4) 0.072(10) Uiso d 1 H

loop_
_atom_site_aniso_label
_atom_site_aniso_U_11
_atom_site_aniso_U_22
_atom_site_aniso_U_33
_atom_site_aniso_U_12
_atom_site_aniso_U_13
_atom_site_aniso_U_23
O2 0.0185(6) 0.0251(7) 0.0231(7) 0.0143(5) 0.0074(5) 0.0101(5)
O4 0.0264(7) 0.0273(7) 0.0190(7) 0.0157(6) 0.0081(5) 0.0136(5)
O6 0.0236(7) 0.0270(7) 0.0256(7) 0.0179(6) 0.0120(5) 0.0175(5)
O7 0.0158(6) 0.0205(7) 0.0262(7) 0.0093(5) 0.0038(5) 0.0121(5)
O8 0.0292(7) 0.0213(7) 0.0204(7) 0.0161(6) 0.0143(5) 0.0116(5)
O1W 0.0465(9) 0.0343(8) 0.0412(9) 0.0277(8) 0.0276(8) 0.0235(7)
N1 0.0171(7) 0.0204(7) 0.0173(7) 0.0110(6) 0.0068(6) 0.0116(6)
N3 0.0198(7) 0.0201(7) 0.0191(7) 0.0133(6) 0.0049(6) 0.0106(6)
C2 0.0155(8) 0.0151(8) 0.0173(8) 0.0079(7) 0.0019(6) 0.0056(7)
C4 0.0171(8) 0.0128(8) 0.0192(8) 0.0068(7) 0.0033(6) 0.0068(6)
C5 0.0162(8) 0.0170(8) 0.0172(8) 0.0090(7) 0.0054(6) 0.0084(7)
C6 0.0144(8) 0.0155(8) 0.0186(9) 0.0075(7) 0.0038(6) 0.0077(7)

loop_
_atom_type_symbol
_atom_type_description
_atom_type_scat_dispersion_real
_atom_type_scat_dispersion_imag
_atom_type_scat_source
C C 0.0033 0.0016 'International Tables Vol C Tables 4.2.6.8 and 6.1.1.4'
H H 0.0000 0.0000 'International Tables Vol C Tables 4.2.6.8 and 6.1.1.4'
N N 0.0061 0.0033 'International Tables Vol C Tables 4.2.6.8 and 6.1.1.4'
O O 0.0106 0.0060 'International Tables Vol C Tables 4.2.6.8 and 6.1.1.4'

loop_
_geom_angle_atom_site_label_1
_geom_angle_atom_site_label_2
_geom_angle_atom_site_label_3
_geom_angle
C5 O7 H7 104.6(16)
C5 O8 H8 109.7(16)
H1W O1W H2W 115(3)
C6 N1 C2 126.62(15)
C6 N1 H1 119.2(13)
C2 N1 H1 113.9(13)
C4 N3 C2 125.45(14)
C4 N3 H3 116.6(15)
C2 N3 H3 117.1(16)
O2 C2 N3 123.04(15)
O2 C2 N1 119.95(15)
N3 C2 N1 117.00(15)
O4 C4 N3 123.23(15)
O4 C4 C5 120.38(15)
N3 C4 C5 116.18(14)
O8 C5 O7 115.10(14)
O8 C5 C6 106.53(13)
O7 C5 C6 107.51(13)
O8 C5 C4 112.19(14)
O7 C5 C4 102.10(12)
C6 C5 C4 113.50(13)
O6 C6 N1 121.83(15)
O6 C6 C5 121.52(14)
N1 C6 C5 116.49(14)

loop_
_geom_bond_atom_site_label_1
_geom_bond_atom_site_label_2
_geom_bond_distance
O2 C2 1.2171(19)
O4 C4 1.209(2)
O6 C6 1.2188(19)
O7 C5 1.405(2)
O7 H7 0.87(2)
O8 C5 1.3706(19)
O8 H8 0.80(2)
O1W H1W 0.92(3)
O1W H2W 0.82(3)
N1 C6 1.360(2)
N1 C2 1.378(2)
N1 H1 0.89(2)
N3 C4 1.368(2)
N3 C2 1.368(2)
N3 H3 0.81(2)
C4 C5 1.536(2)
C5 C6 1.527(2)

loop_
_geom_hbond_atom_site_label_D
_geom_hbond_atom_site_label_H
_geom_hbond_atom_site_label_A
_geom_hbond_site_symmetry_A
_geom_hbond_distance_DH
_geom_hbond_distance_HA
_geom_hbond_distance_DA
_geom_hbond_angle_DHA
N1 H1 O6 2_657 0.89(2) 1.95(2) 2.8366(18) 170.7(19)
N3 H3 O4 2_666 0.81(2) 2.11(2) 2.8736(18) 157(2)
O7 H7 O2 1_655 0.87(2) 1.83(3) 2.6958(17) 173(2)
O8 H8 O1W 1_655 0.80(2) 1.87(2) 2.6380(19) 161(2)
O1W H1W O6 2_656 0.92(3) 2.04(3) 2.9516(19) 173(2)
O1W H2W O7 2_666 0.82(3) 2.28(3) 2.9973(19) 147(3)

loop_
_geom_torsion_atom_site_label_1
_geom_torsion_atom_site_label_2
_geom_torsion_atom_site_label_3
_geom_torsion_atom_site_label_4
_geom_torsion
C4 N3 C2 O2 -175.55(16)
C4 N3 C2 N1 4.2(2)
C6 N1 C2 O2 -178.33(16)
C6 N1 C2 N3 1.9(2)
C2 N3 C4 O4 166.85(16)
C2 N3 C4 C5 -18.4(2)
O4 C4 C5 O8 -38.9(2)
N3 C4 C5 O8 146.15(14)
O4 C4 C5 O7 84.86(18)
N3 C4 C5 O7 -90.07(16)
O4 C4 C5 C6 -159.76(15)
N3 C4 C5 C6 25.3(2)
C2 N1 C6 O6 -177.16(16)
C2 N1 C6 C5 7.3(2)
O8 C5 C6 O6 40.3(2)
O7 C5 C6 O6 -83.59(19)
C4 C5 C6 O6 164.28(15)
O8 C5 C6 N1 -144.19(14)
O7 C5 C6 N1 91.92(17)
C4 C5 C6 N1 -20.2(2)

loop_
_cod_related_entry_id
_cod_related_entry_database
_cod_related_entry_code
1 ChemSpider 21130455
